data_8101000
loop_
_publ_author_name
'Mizuguchi, Jin'

_publ_section_title
;
Crystal structure of magnesiumphthalocyanine, C~32~H~16~N~8~Mg
;
_journal_issue 3
_journal_name_full 'Zeitschrift f\"ur Kristallographie - New Crystal Structures'
_journal_page_first 377
_journal_page_last 378
_journal_volume 216
_journal_year 2001
_chemical_formula_structural 'C32 H16 N8 Mg '
_chemical_formula_sum 'C32 H16 Mg N8'
_chemical_formula_weight 536.84
_chemical_name_common Magnesiumphthalocyanine
_space_group_IT_number 14
_symmetry_cell_setting monoclinic
_symmetry_space_group_name_Hall '-P 2yab'
_symmetry_space_group_name_H-M 'P 1 21/a 1'
_cell_angle_alpha 90
_cell_angle_beta 119.890(9)
_cell_angle_gamma 90
_cell_formula_units_Z 2
_cell_length_a 18.971(2)
_cell_length_b 4.916(3)
_cell_length_c 14.401(2)
_cell_measurement_temperature 273
_cell_volume 1164.3(6)
_diffrn_ambient_temperature 273
_exptl_crystal_density_diffrn 1.531
_exptl_crystal_density_meas 1.460
_refine_ls_R_factor_obs 0.0469
_refine_ls_wR_factor_obs 0.0699
_cod_original_sg_symbol_H-M 'P 21/a'
_cod_original_formula_sum 'C32 H16 N8 Mg '
_cod_database_code 8101000

loop_
_symmetry_equiv_pos_as_xyz
x,y,z
1/2-x,1/2+y,-z
-x,-y,-z
1/2+x,1/2-y,z

loop_
_atom_site_aniso_label
_atom_site_aniso_U_11
_atom_site_aniso_U_22
_atom_site_aniso_U_33
_atom_site_aniso_U_12
_atom_site_aniso_U_13
_atom_site_aniso_U_23
Mg(1) 0.029(1) 0.042(1) 0.0293(9) 0.0124(8) 0.0070(6) -0.0048(8)
N(1) 0.0298(10) 0.033(1) 0.030(1) 0.0044(9) 0.0109(8) -0.0037(9)
N(2) 0.0295(10) 0.033(1) 0.032(1) 0.0045(8) 0.0129(9) -0.0035(8)
N(3) 0.0295(9) 0.037(1) 0.030(1) 0.0055(9) 0.0100(8) -0.0030(9)
N(4) 0.0284(10) 0.031(1) 0.031(1) 0.0017(8) 0.0140(8) -0.0013(8)
C(1) 0.026(1) 0.031(1) 0.030(1) 0.0023(9) 0.0130(9) 0.0006(9)
C(2) 0.026(1) 0.032(1) 0.029(1) 0.0012(9) 0.0128(10) 0.0035(9)
C(3) 0.029(1) 0.045(2) 0.029(1) 0.005(1) 0.0112(10) 0.005(1)
C(4) 0.029(1) 0.047(2) 0.038(1) 0.008(1) 0.014(1) 0.010(1)
C(5) 0.034(1) 0.042(2) 0.045(1) 0.011(1) 0.023(1) 0.009(1)
C(6) 0.033(1) 0.039(1) 0.039(1) 0.006(1) 0.022(1) 0.004(1)
C(7) 0.027(1) 0.030(1) 0.031(1) 0.0000(9) 0.0147(9) 0.0028(9)
C(8) 0.026(1) 0.031(1) 0.032(1) 0.0037(9) 0.014(1) -0.0010(9)
C(9) 0.028(1) 0.031(1) 0.031(1) -0.0005(9) 0.0144(10) -0.0009(9)
C(10) 0.029(1) 0.032(1) 0.031(1) -0.0022(10) 0.0157(10) -0.002(1)
C(11) 0.033(1) 0.035(1) 0.038(1) 0.002(1) 0.020(1) -0.005(1)
C(12) 0.042(1) 0.046(2) 0.037(1) 0.000(1) 0.020(1) -0.010(1)
C(13) 0.043(1) 0.046(2) 0.030(1) 0.000(1) 0.014(1) -0.004(1)
C(14) 0.034(1) 0.041(1) 0.029(1) 0.002(1) 0.012(1) -0.002(1)
C(15) 0.029(1) 0.031(1) 0.031(1) -0.0022(9) 0.0160(9) -0.0023(10)
C(16) 0.028(1) 0.031(1) 0.030(1) -0.0005(10) 0.0124(9) -0.0008(9)

loop_
_atom_site_label
_atom_site_fract_x
_atom_site_fract_y
_atom_site_fract_z
_atom_site_U_iso_or_equiv
_atom_site_thermal_displace_type
_atom_site_calc_flag
_atom_site_calc_attached_atom
_atom_site_occupancy
_atom_site_refinement_flags
Mg(1) 0.0132(1) 0.0575(4) -0.0108(1) 0.0370(5) Uani d . 0.50 .
N(1) 0.0996(1) -0.2235(4) 0.0754(2) 0.0327(5) Uani d . 1.00 .
N(2) 0.0764(1) -0.5281(4) -0.0693(2) 0.0324(5) Uani d . 1.00 .
N(3) -0.0353(1) -0.2059(5) -0.1343(2) 0.0341(5) Uani d . 1.00 .
N(4) 0.1620(1) -0.0233(4) 0.2529(1) 0.0306(5) Uani d . 1.00 .
C(1) 0.1603(1) -0.1954(5) 0.1803(2) 0.0294(6) Uani d . 1.00 .
C(2) 0.2244(1) -0.3924(5) 0.2027(2) 0.0293(6) Uani d . 1.00 .
C(3) 0.2991(1) -0.4470(6) 0.2932(2) 0.0360(6) Uani d . 1.00 .
C(4) 0.3464(1) -0.6496(6) 0.2851(2) 0.0390(7) Uani d . 1.00 .
C(5) 0.3205(1) -0.7973(6) 0.1904(2) 0.0387(7) Uani d . 1.00 .
C(6) 0.2460(1) -0.7440(6) 0.1005(2) 0.0349(6) Uani d . 1.00 .
C(7) 0.1985(1) -0.5421(5) 0.1080(2) 0.0294(6) Uani d . 1.00 .
C(8) 0.1197(1) -0.4301(5) 0.0305(2) 0.0298(6) Uani d . 1.00 .
C(9) 0.0070(1) -0.4149(5) -0.1455(2) 0.0302(6) Uani d . 1.00 .
C(10) -0.0345(1) -0.5071(5) -0.2564(2) 0.0301(6) Uani d . 1.00 .
C(11) -0.0152(1) -0.7053(5) -0.3085(2) 0.0346(6) Uani d . 1.00 .
C(12) -0.0677(2) -0.7347(7) -0.4178(2) 0.0419(7) Uani d . 1.00 .
C(13) -0.1371(2) -0.5732(6) -0.4723(2) 0.0413(7) Uani d . 1.00 .
C(14) -0.1564(2) -0.3759(6) -0.4200(2) 0.0364(6) Uani d . 1.00 .
C(15) -0.1037(1) -0.3440(5) -0.3105(2) 0.0300(6) Uani d . 1.00 .
C(16) -0.1037(1) -0.1575(5) -0.2313(2) 0.0305(6) Uani d . 1.00 .
H(3) 0.3168 -0.3495 0.3578 0.0431 Uiso calc . 1.00 .
H(4) 0.3979 -0.6887 0.3456 0.0467 Uiso calc . 1.00 .
H(5) 0.3544 -0.9363 0.1879 0.0461 Uiso calc . 1.00 .
H(6) 0.2283 -0.8422 0.0358 0.0417 Uiso calc . 1.00 .
H(11) 0.0317 -0.8166 -0.2710 0.0412 Uiso calc . 1.00 .
H(12) -0.0560 -0.8676 -0.4564 0.0500 Uiso calc . 1.00 .
H(13) -0.1719 -0.5986 -0.5470 0.0492 Uiso calc . 1.00 .
H(14) -0.2038 -0.2667 -0.4572 0.0437 Uiso calc . 1.00 .

loop_
_geom_bond_atom_site_label_1
_geom_bond_atom_site_label_2
_geom_bond_distance
_geom_bond_site_symmetry_1
_geom_bond_site_symmetry_2
_geom_bond_publ_flag
Mg(1) Mg(1) 0.907(4) 1_555 3_555 ?
Mg(1) N(1) 2.027(3) 1_555 1_555 ?
Mg(1) N(1) 2.032(3) 1_555 3_555 ?
Mg(1) N(3) 2.014(3) 1_555 1_555 ?
Mg(1) N(3) 2.049(3) 1_555 3_555 ?
N(1) C(1) 1.375(3) 1_555 1_555 ?
N(1) C(8) 1.356(3) 1_555 1_555 ?
N(2) C(8) 1.340(3) 1_555 1_555 ?
N(2) C(9) 1.345(3) 1_555 1_555 ?
N(3) C(9) 1.361(3) 1_555 1_555 ?
N(3) C(16) 1.374(3) 1_555 1_555 ?
N(4) C(1) 1.333(3) 1_555 1_555 ?
N(4) C(16) 1.329(3) 1_555 3_555 ?
C(1) C(2) 1.459(3) 1_555 1_555 ?
C(2) C(3) 1.392(3) 1_555 1_555 ?
C(2) C(7) 1.406(3) 1_555 1_555 ?
C(3) C(4) 1.383(4) 1_555 1_555 ?
C(3) H(3) 0.947 1_555 1_555 ?
C(4) C(5) 1.400(4) 1_555 1_555 ?
C(4) H(4) 0.950 1_555 1_555 ?
C(5) C(6) 1.385(3) 1_555 1_555 ?
C(5) H(5) 0.950 1_555 1_555 ?
C(6) C(7) 1.381(3) 1_555 1_555 ?
C(6) H(6) 0.949 1_555 1_555 ?
C(7) C(8) 1.456(3) 1_555 1_555 ?
C(9) C(10) 1.457(3) 1_555 1_555 ?
C(10) C(11) 1.385(3) 1_555 1_555 ?
C(10) C(15) 1.398(3) 1_555 1_555 ?
C(11) C(12) 1.389(4) 1_555 1_555 ?
C(11) H(11) 0.951 1_555 1_555 ?
C(12) C(13) 1.396(4) 1_555 1_555 ?
C(12) H(12) 0.952 1_555 1_555 ?
C(13) C(14) 1.385(4) 1_555 1_555 ?
C(13) H(13) 0.949 1_555 1_555 ?
C(14) C(15) 1.393(3) 1_555 1_555 ?
C(14) H(14) 0.951 1_555 1_555 ?
C(15) C(16) 1.463(3) 1_555 1_555 ?
